data_1507010
loop_
_publ_author_name
'Magomedov, Nabi A.'
'Ruggiero, Piero L.'
'Tang, Yuchen'

_publ_section_title
;
 Chemoselective cyclizations of divinyl ketones to cyclohexenones mediated
 by Lewis acid and base.
;
_journal_issue 19
_journal_name_full 'Organic letters'
_journal_page_first 3373
_journal_page_last 3375
_journal_paper_doi 10.1021/ol048545b
_journal_volume 6
_journal_year 2004
_chemical_formula_moiety 'C21 H20 O3 S'
_chemical_formula_sum 'C21 H20 O3 S'
_chemical_formula_weight 352.43
_chemical_name_common MAGYT05
_chemical_name_systematic
; 
 ? 
;
_space_group_IT_number 2
_symmetry_cell_setting triclinic
_symmetry_space_group_name_Hall '-P 1'
_symmetry_space_group_name_H-M 'P -1'
_atom_sites_solution_hydrogens geom
_atom_sites_solution_primary direct
_atom_sites_solution_secondary difmap
_audit_creation_method SHELXL-97
_cell_angle_alpha 75.9560(10)
_cell_angle_beta 88.2140(10)
_cell_angle_gamma 83.3020(10)
_cell_formula_units_Z 2
_cell_length_a 8.3304(2)
_cell_length_b 9.7389(3)
_cell_length_c 11.3810(3)
_cell_measurement_reflns_used 8246
_cell_measurement_temperature 100(2)
_cell_measurement_theta_max 28.402
_cell_measurement_theta_min 2.462
_cell_volume 889.61(4)
_computing_cell_refinement 'Bruker SMART'
_computing_data_collection 'Bruker SMART'
_computing_data_reduction 'Bruker SAINT'
_computing_molecular_graphics 'Bruker SHELXTL'
_computing_publication_material 'Bruker SHELXTL'
_computing_structure_refinement 'SHELXL-97 (Sheldrick, 1997)'
_computing_structure_solution 'SHELXS-97 (Sheldrick, 1990)'
_diffrn_ambient_temperature 100(2)
_diffrn_measured_fraction_theta_full 0.998
_diffrn_measured_fraction_theta_max 0.998
_diffrn_measurement_device_type 'CCD area detector'
_diffrn_measurement_method 'omega scans'
_diffrn_radiation_monochromator graphite
_diffrn_radiation_source 'fine-focus sealed tube'
_diffrn_radiation_type MoK\a
_diffrn_radiation_wavelength 0.71073
_diffrn_reflns_av_R_equivalents 0.0150
_diffrn_reflns_av_sigmaI/netI 0.0149
_diffrn_reflns_limit_h_max 11
_diffrn_reflns_limit_h_min -11
_diffrn_reflns_limit_k_max 13
_diffrn_reflns_limit_k_min -12
_diffrn_reflns_limit_l_max 15
_diffrn_reflns_limit_l_min -15
_diffrn_reflns_number 12434
_diffrn_reflns_theta_full 28.40
_diffrn_reflns_theta_max 28.40
_diffrn_reflns_theta_min 1.84
_exptl_absorpt_coefficient_mu 0.199
_exptl_absorpt_correction_T_max 0.957
_exptl_absorpt_correction_T_min 0.931
_exptl_absorpt_correction_type empirical
_exptl_absorpt_process_details SADABS
_exptl_crystal_colour Colorless
_exptl_crystal_density_diffrn 1.316
_exptl_crystal_density_method 'not measured'
_exptl_crystal_description Block
_exptl_crystal_F_000 372
_exptl_crystal_size_max 0.36
_exptl_crystal_size_mid 0.30
_exptl_crystal_size_min 0.22
_refine_diff_density_max 1.470
_refine_diff_density_min -0.452
_refine_diff_density_rms 0.074
_refine_ls_extinction_method none
_refine_ls_goodness_of_fit_ref 1.034
_refine_ls_hydrogen_treatment mixed
_refine_ls_matrix_type full
_refine_ls_number_parameters 228
_refine_ls_number_reflns 4451
_refine_ls_number_restraints 0
_refine_ls_restrained_S_all 1.034
_refine_ls_R_factor_all 0.0580
_refine_ls_R_factor_gt 0.0554
_refine_ls_shift/su_max 0.001
_refine_ls_shift/su_mean 0.000
_refine_ls_structure_factor_coef Fsqd
_refine_ls_weighting_details 'calc w=1/[\s^2^(Fo^2^)+(0.0711P)^2^+1.0820P] where P=(Fo^2^+2Fc^2^)/3'
_refine_ls_weighting_scheme calc
_refine_ls_wR_factor_gt 0.1447
_refine_ls_wR_factor_ref 0.1468
_reflns_number_gt 4143
_reflns_number_total 4451
_reflns_threshold_expression >2sigma(I)
_cod_data_source_file ol048545bsi20040803_115107.cif
_cod_data_source_block sdf
_cod_depositor_comments
;
The following automatic conversions were performed:

'_symmetry_cell_setting' value 'Triclinic' changed to 'triclinic'
according to /home/saulius/struct/CIF-dictionaries/cif_core.dic
dictionary named 'cif_core.dic' version 2.4.1 from 2010-06-29.

Automatic conversion script
Id: cif_fix_values 1715 2011-07-08 13:25:40Z adriana 
;
_cod_original_sg_symbol_H-M P-1
_cod_database_code 1507010

loop_
_symmetry_equiv_pos_as_xyz
'x, y, z'
'-x, -y, -z'

loop_
_atom_site_label
_atom_site_type_symbol
_atom_site_fract_x
_atom_site_fract_y
_atom_site_fract_z
_atom_site_U_iso_or_equiv
_atom_site_adp_type
_atom_site_occupancy
_atom_site_symmetry_multiplicity
_atom_site_calc_flag
_atom_site_refinement_flags
S1 S 0.40325(5) 0.70457(5) 0.25256(4) 0.02179(13) Uani 1 1 d .
O2 O 0.40688(18) 0.66453(16) 0.13728(14) 0.0317(3) Uani 1 1 d .
O1 O 0.22752(19) 0.89436(17) 0.02855(13) 0.0336(3) Uani 1 1 d .
H1 H 0.2785 0.8125 0.0423 0.050 Uiso 1 1 calc R
O3 O 0.32210(16) 0.61804(15) 0.35194(14) 0.0306(3) Uani 1 1 d .
C16 C 0.6050(2) 0.70088(17) 0.29769(16) 0.0184(3) Uani 1 1 d .
C8 C 0.3242(2) 0.93630(19) 0.34081(15) 0.0199(3) Uani 1 1 d .
H8 H 0.2890 0.8737 0.4121 0.024 Uiso 1 1 calc R
C1 C 0.3194(2) 0.88320(19) 0.22994(16) 0.0212(3) Uani 1 1 d .
C17 C 0.6434(2) 0.65547(18) 0.42003(16) 0.0194(3) Uani 1 1 d .
H17 H 0.5622 0.6283 0.4788 0.023 Uiso 1 1 calc R
C7 C 0.3694(2) 1.0568(2) 0.35807(16) 0.0230(4) Uani 1 1 d .
H7 H 0.3594 1.0626 0.4402 0.028 Uiso 1 1 calc R
C18 C 0.8033(2) 0.65051(19) 0.45486(18) 0.0233(4) Uani 1 1 d .
H18 H 0.8320 0.6193 0.5380 0.028 Uiso 1 1 calc R
C2 C 0.2437(2) 0.9520(2) 0.12369(16) 0.0213(3) Uani 1 1 d .
C3 C 0.1638(2) 1.0986(2) 0.10067(16) 0.0241(4) Uani 1 1 d .
H3 H 0.0529 1.1137 0.0787 0.029 Uiso 1 1 calc R
C15 C 0.7239(2) 1.06799(19) 0.32288(17) 0.0243(4) Uani 1 1 d .
H15 H 0.6912 0.9793 0.3179 0.029 Uiso 1 1 calc R
C21 C 0.7212(2) 0.7423(2) 0.20985(18) 0.0260(4) Uani 1 1 d .
H21 H 0.6924 0.7736 0.1267 0.031 Uiso 1 1 calc R
C19 C 0.9208(2) 0.6912(2) 0.3679(2) 0.0271(4) Uani 1 1 d .
H19 H 1.0297 0.6878 0.3920 0.032 Uiso 1 1 calc R
C5 C 0.4135(3) 1.1974(2) 0.14179(19) 0.0313(4) Uani 1 1 d .
H5A H 0.4709 1.1118 0.1205 0.038 Uiso 1 1 calc R
H5B H 0.4630 1.2817 0.0949 0.038 Uiso 1 1 calc R
C20 C 0.8800(2) 0.7370(2) 0.2458(2) 0.0303(4) Uani 1 1 d .
H20 H 0.9609 0.7647 0.1870 0.036 Uiso 1 1 calc R
C4 C 0.2344(3) 1.2116(2) 0.10812(17) 0.0291(4) Uani 1 1 d .
C14 C 0.8840(2) 1.0767(2) 0.34776(18) 0.0251(4) Uani 1 1 d .
H14 H 0.9599 0.9938 0.3610 0.030 Uiso 1 1 calc R
C6 C 0.4326(2) 1.1854(2) 0.27753(19) 0.0285(4) Uani 1 1 d .
H6 H 0.3701 1.2715 0.2966 0.034 Uiso 1 1 calc R
C12 C 0.8221(3) 1.3252(2) 0.3350(3) 0.0427(6) Uani 1 1 d .
H12 H 0.8557 1.4140 0.3383 0.051 Uiso 1 1 calc R
C13 C 0.9331(2) 1.2056(2) 0.3533(2) 0.0298(4) Uani 1 1 d .
H13 H 1.0428 1.2118 0.3696 0.036 Uiso 1 1 calc R
C10 C 0.6103(2) 1.1889(2) 0.30511(19) 0.0274(4) Uani 1 1 d .
C11 C 0.6625(3) 1.3168(2) 0.3117(3) 0.0402(5) Uani 1 1 d .
H11 H 0.5871 1.4000 0.3001 0.048 Uiso 1 1 calc R
C9 C 0.1470(4) 1.3586(3) 0.0772(2) 0.0476(6) Uani 1 1 d .
H9A H 0.1944 1.4149 0.0040 0.071 Uiso 1 1 calc R
H9B H 0.1565 1.4037 0.1445 0.071 Uiso 1 1 calc R
H9C H 0.0326 1.3535 0.0630 0.071 Uiso 1 1 calc R

loop_
_atom_site_aniso_label
_atom_site_aniso_U_11
_atom_site_aniso_U_22
_atom_site_aniso_U_33
_atom_site_aniso_U_23
_atom_site_aniso_U_13
_atom_site_aniso_U_12
S1 0.0178(2) 0.0195(2) 0.0267(2) -0.00265(16) -0.00516(16) -0.00120(15)
O2 0.0342(8) 0.0286(7) 0.0344(8) -0.0127(6) -0.0112(6) 0.0017(6)
O1 0.0342(8) 0.0377(8) 0.0283(7) -0.0101(6) -0.0113(6) 0.0059(6)
O3 0.0180(6) 0.0261(7) 0.0427(8) 0.0027(6) -0.0022(6) -0.0046(5)
C16 0.0154(7) 0.0153(7) 0.0235(8) -0.0031(6) -0.0002(6) -0.0008(6)
C8 0.0154(7) 0.0239(8) 0.0168(7) 0.0007(6) -0.0006(6) 0.0014(6)
C1 0.0180(8) 0.0217(8) 0.0215(8) -0.0022(6) -0.0023(6) 0.0015(6)
C17 0.0171(8) 0.0170(7) 0.0231(8) -0.0031(6) 0.0005(6) -0.0016(6)
C7 0.0181(8) 0.0254(9) 0.0213(8) 0.0008(7) -0.0030(6) 0.0013(6)
C18 0.0208(8) 0.0180(8) 0.0307(9) -0.0048(7) -0.0060(7) -0.0008(6)
C2 0.0157(7) 0.0268(9) 0.0195(8) -0.0023(6) -0.0011(6) -0.0012(6)
C3 0.0191(8) 0.0302(9) 0.0183(8) -0.0003(7) -0.0037(6) 0.0062(7)
C15 0.0255(9) 0.0187(8) 0.0292(9) -0.0064(7) -0.0010(7) -0.0035(7)
C21 0.0263(9) 0.0264(9) 0.0245(9) -0.0045(7) 0.0048(7) -0.0046(7)
C19 0.0139(8) 0.0211(8) 0.0477(11) -0.0118(8) -0.0006(7) -0.0005(6)
C5 0.0316(10) 0.0309(10) 0.0268(9) 0.0009(8) 0.0006(8) -0.0019(8)
C20 0.0220(9) 0.0306(10) 0.0399(11) -0.0111(8) 0.0119(8) -0.0073(7)
C4 0.0347(10) 0.0274(9) 0.0190(8) 0.0028(7) -0.0043(7) 0.0050(8)
C14 0.0210(8) 0.0236(9) 0.0305(9) -0.0079(7) 0.0029(7) 0.0008(7)
C6 0.0257(9) 0.0264(9) 0.0308(10) -0.0040(7) 0.0007(7) 0.0014(7)
C12 0.0340(11) 0.0267(10) 0.0752(18) -0.0258(11) 0.0095(11) -0.0094(9)
C13 0.0214(9) 0.0345(10) 0.0392(11) -0.0181(9) 0.0038(8) -0.0073(8)
C10 0.0224(9) 0.0228(9) 0.0336(10) -0.0002(7) -0.0016(7) -0.0026(7)
C11 0.0298(11) 0.0205(9) 0.0689(16) -0.0104(10) 0.0049(10) 0.0004(8)
C9 0.0669(17) 0.0294(11) 0.0373(12) -0.0004(9) -0.0040(11) 0.0166(11)

loop_
_atom_type_symbol
_atom_type_description
_atom_type_scat_dispersion_real
_atom_type_scat_dispersion_imag
_atom_type_scat_source
C C 0.0033 0.0016 'International Tables Vol C Tables 4.2.6.8 and 6.1.1.4'
H H 0.0000 0.0000 'International Tables Vol C Tables 4.2.6.8 and 6.1.1.4'
O O 0.0106 0.0060 'International Tables Vol C Tables 4.2.6.8 and 6.1.1.4'
S S 0.1246 0.1234 'International Tables Vol C Tables 4.2.6.8 and 6.1.1.4'

loop_
_geom_angle_atom_site_label_1
_geom_angle_atom_site_label_2
_geom_angle_atom_site_label_3
_geom_angle
O3 S1 O2 117.24(9)
O3 S1 C1 109.47(9)
O2 S1 C1 108.81(9)
O3 S1 C16 107.26(8)
O2 S1 C16 107.92(9)
C1 S1 C16 105.50(8)
C17 C16 C21 121.85(16)
C17 C16 S1 119.02(13)
C21 C16 S1 119.12(14)
C7 C8 C1 131.15(16)
C2 C1 C8 126.89(16)
C2 C1 S1 120.38(15)
C8 C1 S1 112.28(12)
C16 C17 C18 118.75(16)
C8 C7 C6 134.65(18)
C19 C18 C17 120.00(17)
O1 C2 C1 125.18(17)
O1 C2 C3 111.34(15)
C1 C2 C3 123.45(17)
C4 C3 C2 125.13(17)
C14 C15 C10 120.48(17)
C20 C21 C16 118.80(18)
C18 C19 C20 120.45(17)
C6 C5 C4 110.73(17)
C21 C20 C19 120.14(17)
C3 C4 C9 121.9(2)
C3 C4 C5 121.04(18)
C9 C4 C5 116.9(2)
C13 C14 C15 120.15(18)
C7 C6 C10 110.48(16)
C7 C6 C5 114.34(17)
C10 C6 C5 109.25(17)
C13 C12 C11 120.5(2)
C12 C13 C14 119.64(19)
C11 C10 C15 118.24(18)
C11 C10 C6 119.09(18)
C15 C10 C6 122.67(17)
C12 C11 C10 121.0(2)

loop_
_geom_bond_atom_site_label_1
_geom_bond_atom_site_label_2
_geom_bond_distance
S1 O3 1.4384(15)
S1 O2 1.4552(15)
S1 C1 1.7581(18)
S1 C16 1.7667(17)
O1 C2 1.352(2)
C16 C17 1.390(2)
C16 C21 1.390(2)
C8 C7 1.333(3)
C8 C1 1.478(2)
C1 C2 1.366(2)
C17 C18 1.394(2)
C7 C6 1.500(3)
C18 C19 1.390(3)
C2 C3 1.469(3)
C3 C4 1.328(3)
C15 C14 1.388(3)
C15 C10 1.400(3)
C21 C20 1.388(3)
C19 C20 1.393(3)
C5 C6 1.532(3)
C5 C4 1.535(3)
C4 C9 1.493(3)
C14 C13 1.381(3)
C6 C10 1.529(3)
C12 C13 1.378(3)
C12 C11 1.379(3)
C10 C11 1.386(3)
